data_4086484
loop_
_publ_author_name
'Cook, Timothy D.'
'Natoli, Sean N.'
'Fanwick, Phillip E.'
'Ren, Tong'

_publ_section_title
;
 CoIII(cyclam) Oligoynyls: Monomeric Oligoynyl Complexes and Dimeric
 Complexes with an Oligoyn-diyl Bridge
;
_journal_name_full Organometallics
_journal_paper_doi 10.1021/acs.organomet.6b00219
_journal_year 2016
_chemical_formula_moiety 'C14 H25 Cl Co N4, C H4 O, Cl'
_chemical_formula_sum 'C15 H29 Cl2 Co N4 O'
_chemical_formula_weight 411.25
_space_group_crystal_system monoclinic
_space_group_IT_number 15
_space_group_name_Hall '-C 2yc'
_space_group_name_H-M_alt 'C 1 2/c 1'
_symmetry_space_group_name_Hall '-C 2yc'
_symmetry_space_group_name_H-M 'C 1 2/c 1'
_atom_sites_solution_hydrogens mixed
_atom_sites_solution_primary direct
_atom_sites_solution_secondary difmap
_audit_creation_method SHELXL-2014/7
_cell_angle_alpha 90
_cell_angle_beta 96.7740(10)
_cell_angle_gamma 90
_cell_formula_units_Z 8
_cell_length_a 24.8240(7)
_cell_length_b 7.6391(2)
_cell_length_c 19.7860(6)
_cell_measurement_reflns_used 9748
_cell_measurement_temperature 150(2)
_cell_measurement_theta_max 28.660
_cell_measurement_theta_min 2.792
_cell_volume 3725.89(18)
_computing_cell_refinement 'HKL3000 (Otwinowski & Minor, 1997)'
_computing_data_collection 'Nonius Collect (Nonius, 1998)'
_computing_data_reduction 'HKL3000 (Otwinowski & Minor, 1997)'
_computing_structure_refinement
;  
SHELXL-2014/7 (Sheldrick, 2014), 
SHELXLE Rev714 (H\"ubschle et al., 2011)
;
_computing_structure_solution 'SHELXS-97 (Sheldrick, 2008)'
_diffrn_ambient_temperature 150(2)
_diffrn_measured_fraction_theta_full 0.988
_diffrn_measured_fraction_theta_max 0.965
_diffrn_measurement_device_type 'Nonius Kappa CCD diffractometer'
_diffrn_measurement_method '\w and \f scans'
_diffrn_radiation_monochromator graphite
_diffrn_radiation_type MoK\a
_diffrn_radiation_wavelength 0.71073
_diffrn_reflns_av_R_equivalents 0.026
_diffrn_reflns_av_unetI/netI 0.0511
_diffrn_reflns_Laue_measured_fraction_full 0.988
_diffrn_reflns_Laue_measured_fraction_max 0.965
_diffrn_reflns_limit_h_max 33
_diffrn_reflns_limit_h_min 0
_diffrn_reflns_limit_k_max 9
_diffrn_reflns_limit_k_min 0
_diffrn_reflns_limit_l_max 26
_diffrn_reflns_limit_l_min -26
_diffrn_reflns_number 4641
_diffrn_reflns_point_group_measured_fraction_full 0.988
_diffrn_reflns_point_group_measured_fraction_max 0.965
_diffrn_reflns_theta_full 25.242
_diffrn_reflns_theta_max 28.660
_diffrn_reflns_theta_min 2.792
_diffrn_source 'fine focus X-ray tube'
_exptl_absorpt_coefficient_mu 1.217
_exptl_absorpt_correction_T_max 0.784
_exptl_absorpt_correction_T_min 0.335
_exptl_absorpt_correction_type multi-scan
_exptl_absorpt_process_details 'SCALEPACK (Otwinowski & Minor, 1997)'
_exptl_crystal_colour orange
_exptl_crystal_density_diffrn 1.466
_exptl_crystal_description needle
_exptl_crystal_F_000 1728
_exptl_crystal_size_max 0.700
_exptl_crystal_size_mid 0.400
_exptl_crystal_size_min 0.200
_refine_diff_density_max 0.507
_refine_diff_density_min -0.700
_refine_diff_density_rms 0.082
_refine_ls_extinction_method none
_refine_ls_goodness_of_fit_ref 1.066
_refine_ls_hydrogen_treatment mixed
_refine_ls_matrix_type full
_refine_ls_number_parameters 229
_refine_ls_number_reflns 4641
_refine_ls_number_restraints 0
_refine_ls_restrained_S_all 1.066
_refine_ls_R_factor_all 0.0611
_refine_ls_R_factor_gt 0.0373
_refine_ls_shift/su_max 0.001
_refine_ls_shift/su_mean 0.000
_refine_ls_structure_factor_coef Fsqd
_refine_ls_weighting_details 'w=1/[\s^2^(Fo^2^)+(0.0462P)^2^] where P=(Fo^2^+2Fc^2^)/3'
_refine_ls_weighting_scheme calc
_refine_ls_wR_factor_gt 0.0860
_refine_ls_wR_factor_ref 0.0934
_reflns_Friedel_coverage 0.000
_reflns_number_gt 3396
_reflns_number_total 4641
_reflns_threshold_expression 'I > 2\s(I)'
_cod_data_source_file om6b00219_si_003.cif
_cod_data_source_block tc193b
_cod_database_code 4086484
_shelx_shelxl_version_number 2014/7
_shelx_space_group_comment
;
The symmetry employed for this shelxl refinement is uniquely defined
by the following loop, which should always be used as a source of
symmetry information in preference to the above space-group names.
They are only intended as comments.
;
_shelx_estimated_absorpt_t_min 0.483
_shelx_estimated_absorpt_t_max 0.793

loop_
_space_group_symop_operation_xyz
'x, y, z'
'-x, y, -z+1/2'
'x+1/2, y+1/2, z'
'-x+1/2, y+1/2, -z+1/2'
'-x, -y, -z'
'x, -y, z-1/2'
'-x+1/2, -y+1/2, -z'
'x+1/2, -y+1/2, z-1/2'

loop_
_atom_site_label
_atom_site_type_symbol
_atom_site_fract_x
_atom_site_fract_y
_atom_site_fract_z
_atom_site_U_iso_or_equiv
_atom_site_adp_type
_atom_site_occupancy
_atom_site_site_symmetry_order
_atom_site_calc_flag
_atom_site_refinement_flags_posn
_atom_site_refinement_flags_adp
Co1 Co 0.14220(2) 0.09912(3) 0.35467(2) 0.01844(9) Uani 1 1 d . .
Cl1 Cl 0.20849(2) 0.30846(7) 0.36210(3) 0.02855(14) Uani 1 1 d . .
N1 N 0.19710(7) -0.0785(2) 0.33913(10) 0.0247(4) Uani 1 1 d . .
N4 N 0.12632(7) 0.1552(2) 0.25712(9) 0.0198(4) Uani 1 1 d . .
N3 N 0.08667(7) 0.2789(2) 0.36953(10) 0.0250(4) Uani 1 1 d . .
C6 C 0.20976(10) -0.0592(3) 0.46043(13) 0.0390(6) Uani 1 1 d . .
H6A H 0.2137 -0.1237 0.5041 0.047 Uiso 1 1 calc R U
H6B H 0.2412 0.0203 0.4599 0.047 Uiso 1 1 calc R U
C4 C -0.04278(9) -0.3344(3) 0.34965(11) 0.0265(5) Uani 1 1 d . .
H999 H -0.0752 -0.4001 0.3503 0.032 Uiso 1 1 calc R U
N2 N 0.15825(8) 0.0426(3) 0.45249(9) 0.0281(4) Uani 1 1 d . .
C12 C 0.12557(9) 0.0124(3) 0.20676(11) 0.0243(5) Uani 1 1 d . .
H12A H 0.1188 0.0623 0.1604 0.029 Uiso 1 1 calc R U
H12B H 0.0954 -0.0687 0.2129 0.029 Uiso 1 1 calc R U
C3 C -0.00215(8) -0.2523(3) 0.34889(10) 0.0221(4) Uani 1 1 d . .
C1 C 0.08508(8) -0.0674(3) 0.34839(10) 0.0193(4) Uani 1 1 d . .
C2 C 0.04460(8) -0.1535(3) 0.34855(11) 0.0218(4) Uani 1 1 d . .
C14 C 0.18831(9) -0.1919(3) 0.27806(12) 0.0298(5) Uani 1 1 d . .
H14A H 0.1569 -0.2696 0.2820 0.036 Uiso 1 1 calc R U
H14B H 0.2207 -0.2666 0.2761 0.036 Uiso 1 1 calc R U
C11 C 0.07469(8) 0.2534(3) 0.24773(11) 0.0257(5) Uani 1 1 d . .
H11A H 0.0436 0.1720 0.2477 0.031 Uiso 1 1 calc R U
H11B H 0.0711 0.3166 0.2037 0.031 Uiso 1 1 calc R U
C13 C 0.17800(9) -0.0884(3) 0.21332(12) 0.0296(5) Uani 1 1 d . .
H13A H 0.1776 -0.1695 0.1742 0.036 Uiso 1 1 calc R U
H13B H 0.2083 -0.0053 0.2110 0.036 Uiso 1 1 calc R U
C8 C 0.10647(10) 0.2887(3) 0.49549(12) 0.0406(6) Uani 1 1 d . .
H8A H 0.1067 0.3694 0.5347 0.049 Uiso 1 1 calc R U
H8B H 0.0762 0.2051 0.4976 0.049 Uiso 1 1 calc R U
C10 C 0.07524(9) 0.3808(3) 0.30547(12) 0.0289(5) Uani 1 1 d . .
H10A H 0.1037 0.4705 0.3025 0.035 Uiso 1 1 calc R U
H10B H 0.0397 0.4404 0.3039 0.035 Uiso 1 1 calc R U
C5 C 0.20725(9) -0.1846(3) 0.40202(12) 0.0342(6) Uani 1 1 d . .
H5A H 0.2419 -0.2492 0.4029 0.041 Uiso 1 1 calc R U
H5B H 0.1776 -0.2702 0.4045 0.041 Uiso 1 1 calc R U
C7 C 0.15913(10) 0.1880(4) 0.50256(12) 0.0403(6) Uani 1 1 d . .
H7A H 0.1892 0.2688 0.4959 0.048 Uiso 1 1 calc R U
H7B H 0.1660 0.1396 0.5492 0.048 Uiso 1 1 calc R U
C9 C 0.09580(11) 0.3936(3) 0.43047(12) 0.0353(6) Uani 1 1 d . .
H9A H 0.0635 0.4684 0.4327 0.042 Uiso 1 1 calc R U
H9B H 0.1272 0.4712 0.4262 0.042 Uiso 1 1 calc R U
O1 O 0.10474(8) 0.2194(3) 0.02900(10) 0.0424(5) Uani 1 1 d . .
H998 H 0.1216(12) 0.263(4) 0.0577(15) 0.054(10) Uiso 1 1 d . .
C15 C 0.04912(10) 0.2286(4) 0.03712(13) 0.0412(6) Uani 1 1 d . .
H15A H 0.0411 0.1465 0.0727 0.062 Uiso 1 1 calc R U
H15B H 0.0275 0.1979 -0.0059 0.062 Uiso 1 1 calc R U
H15C H 0.0401 0.3478 0.0502 0.062 Uiso 1 1 calc R U
Cl2 Cl 0.16677(2) 0.43345(7) 0.14627(3) 0.02771(14) Uani 1 1 d . .
H3 H 0.0596(9) 0.220(3) 0.3739(11) 0.023(6) Uiso 1 1 d . .
H4 H 0.1492(9) 0.225(3) 0.2464(11) 0.021(6) Uiso 1 1 d . .
H1 H 0.2270(9) -0.020(3) 0.3358(11) 0.022(6) Uiso 1 1 d . .
H2 H 0.1329(10) -0.029(3) 0.4631(12) 0.036(7) Uiso 1 1 d . .

loop_
_atom_site_aniso_label
_atom_site_aniso_U_11
_atom_site_aniso_U_22
_atom_site_aniso_U_33
_atom_site_aniso_U_23
_atom_site_aniso_U_13
_atom_site_aniso_U_12
Co1 0.01491(14) 0.01907(17) 0.02158(16) 0.00129(12) 0.00317(10) -0.00230(10)
Cl1 0.0221(3) 0.0282(3) 0.0358(3) -0.0006(3) 0.0056(2) -0.0092(2)
N1 0.0160(9) 0.0231(10) 0.0355(11) 0.0052(9) 0.0052(8) 0.0000(7)
N4 0.0182(9) 0.0174(9) 0.0247(10) 0.0023(8) 0.0062(7) -0.0008(7)
N3 0.0222(9) 0.0209(10) 0.0338(11) -0.0067(9) 0.0115(8) -0.0033(8)
C6 0.0254(13) 0.0553(16) 0.0342(14) 0.0192(13) -0.0047(10) -0.0004(11)
C4 0.0227(11) 0.0242(11) 0.0331(13) 0.0005(10) 0.0054(9) -0.0030(9)
N2 0.0233(10) 0.0363(11) 0.0243(10) 0.0049(9) 0.0022(8) -0.0081(8)
C12 0.0294(12) 0.0248(12) 0.0193(11) -0.0021(10) 0.0056(9) -0.0028(9)
C3 0.0235(11) 0.0186(10) 0.0247(11) 0.0000(9) 0.0045(8) 0.0030(8)
C1 0.0186(10) 0.0195(11) 0.0200(10) 0.0008(9) 0.0029(8) 0.0036(8)
C2 0.0214(10) 0.0189(10) 0.0253(11) 0.0003(9) 0.0030(9) 0.0017(8)
C14 0.0270(12) 0.0218(12) 0.0411(14) -0.0034(11) 0.0062(10) 0.0042(9)
C11 0.0200(10) 0.0276(12) 0.0295(12) 0.0070(10) 0.0031(9) 0.0045(9)
C13 0.0302(12) 0.0270(12) 0.0341(13) -0.0057(11) 0.0137(10) -0.0001(9)
C8 0.0479(16) 0.0449(16) 0.0309(14) -0.0162(12) 0.0126(12) -0.0138(12)
C10 0.0267(12) 0.0218(12) 0.0392(14) 0.0074(10) 0.0083(10) 0.0056(9)
C5 0.0266(12) 0.0350(13) 0.0403(14) 0.0171(12) 0.0013(10) 0.0045(10)
C7 0.0458(15) 0.0532(17) 0.0216(12) -0.0067(12) 0.0022(11) -0.0183(13)
C9 0.0433(15) 0.0300(13) 0.0348(14) -0.0126(11) 0.0130(11) -0.0056(11)
O1 0.0378(11) 0.0535(12) 0.0361(11) -0.0177(10) 0.0052(9) 0.0050(9)
C15 0.0356(14) 0.0527(16) 0.0350(14) -0.0072(13) 0.0029(11) 0.0019(12)
Cl2 0.0212(3) 0.0296(3) 0.0329(3) 0.0042(2) 0.0055(2) 0.0004(2)

loop_
_atom_type_symbol
_atom_type_description
_atom_type_scat_dispersion_real
_atom_type_scat_dispersion_imag
_atom_type_scat_source
C C 0.0033 0.0016 'International Tables Vol C Tables 4.2.6.8 and 6.1.1.4'
H H 0.0000 0.0000 'International Tables Vol C Tables 4.2.6.8 and 6.1.1.4'
Cl Cl 0.1484 0.1585 'International Tables Vol C Tables 4.2.6.8 and 6.1.1.4'
Co Co 0.3494 0.9721 'International Tables Vol C Tables 4.2.6.8 and 6.1.1.4'
N N 0.0061 0.0033 'International Tables Vol C Tables 4.2.6.8 and 6.1.1.4'
O O 0.0106 0.0060 'International Tables Vol C Tables 4.2.6.8 and 6.1.1.4'

loop_
_geom_angle_atom_site_label_1
_geom_angle_atom_site_label_2
_geom_angle_atom_site_label_3
_geom_angle
C1 Co1 N4 91.15(8)
C1 Co1 N1 93.05(8)
N4 Co1 N1 93.37(7)
C1 Co1 N2 88.87(8)
N4 Co1 N2 179.89(9)
N1 Co1 N2 86.52(8)
C1 Co1 N3 86.97(8)
N4 Co1 N3 86.15(7)
N1 Co1 N3 179.52(8)
N2 Co1 N3 93.96(8)
C1 Co1 Cl1 177.71(6)
N4 Co1 Cl1 88.30(5)
N1 Co1 Cl1 89.20(6)
N2 Co1 Cl1 91.69(6)
N3 Co1 Cl1 90.77(6)
C5 N1 C14 111.06(17)
C5 N1 Co1 107.32(14)
C14 N1 Co1 119.42(14)
C5 N1 H1 106.3(14)
C14 N1 H1 106.4(14)
Co1 N1 H1 105.6(14)
C12 N4 C11 110.40(16)
C12 N4 Co1 119.05(13)
C11 N4 Co1 107.68(13)
C12 N4 H4 105.0(15)
C11 N4 H4 104.6(15)
Co1 N4 H4 109.2(15)
C10 N3 C9 112.28(17)
C10 N3 Co1 107.51(13)
C9 N3 Co1 118.96(15)
C10 N3 H3 107.4(16)
C9 N3 H3 106.5(15)
Co1 N3 H3 103.3(15)
N2 C6 C5 107.20(18)
N2 C6 H6A 110.3
C5 C6 H6A 110.3
N2 C6 H6B 110.3
C5 C6 H6B 110.3
H6A C6 H6B 108.5
C3 C4 H999 180.0
C7 N2 C6 112.01(18)
C7 N2 Co1 118.32(16)
C6 N2 Co1 106.78(14)
C7 N2 H2 105.0(16)
C6 N2 H2 106.5(16)
Co1 N2 H2 107.6(16)
N4 C12 C13 112.21(17)
N4 C12 H12A 109.2
C13 C12 H12A 109.2
N4 C12 H12B 109.2
C13 C12 H12B 109.2
H12A C12 H12B 107.9
C4 C3 C2 178.8(2)
C2 C1 Co1 170.20(18)
C1 C2 C3 179.8(3)
N1 C14 C13 112.47(17)
N1 C14 H14A 109.1
C13 C14 H14A 109.1
N1 C14 H14B 109.1
C13 C14 H14B 109.1
H14A C14 H14B 107.8
N4 C11 C10 107.68(17)
N4 C11 H11A 110.2
C10 C11 H11A 110.2
N4 C11 H11B 110.2
C10 C11 H11B 110.2
H11A C11 H11B 108.5
C14 C13 C12 113.68(18)
C14 C13 H13A 108.8
C12 C13 H13A 108.8
C14 C13 H13B 108.8
C12 C13 H13B 108.8
H13A C13 H13B 107.7
C7 C8 C9 114.3(2)
C7 C8 H8A 108.7
C9 C8 H8A 108.7
C7 C8 H8B 108.7
C9 C8 H8B 108.7
H8A C8 H8B 107.6
N3 C10 C11 107.09(16)
N3 C10 H10A 110.3
C11 C10 H10A 110.3
N3 C10 H10B 110.3
C11 C10 H10B 110.3
H10A C10 H10B 108.6
N1 C5 C6 106.61(18)
N1 C5 H5A 110.4
C6 C5 H5A 110.4
N1 C5 H5B 110.4
C6 C5 H5B 110.4
H5A C5 H5B 108.6
N2 C7 C8 112.00(19)
N2 C7 H7A 109.2
C8 C7 H7A 109.2
N2 C7 H7B 109.2
C8 C7 H7B 109.2
H7A C7 H7B 107.9
N3 C9 C8 111.87(19)
N3 C9 H9A 109.2
C8 C9 H9A 109.2
N3 C9 H9B 109.2
C8 C9 H9B 109.2
H9A C9 H9B 107.9
C15 O1 H998 111(2)
O1 C15 H15A 109.5
O1 C15 H15B 109.5
H15A C15 H15B 109.5
O1 C15 H15C 109.5
H15A C15 H15C 109.5
H15B C15 H15C 109.5

loop_
_geom_bond_atom_site_label_1
_geom_bond_atom_site_label_2
_geom_bond_distance
Co1 C1 1.898(2)
Co1 N4 1.9710(18)
Co1 N1 1.9726(17)
Co1 N2 1.9772(19)
Co1 N3 1.9924(18)
Co1 Cl1 2.2868(6)
N1 C5 1.482(3)
N1 C14 1.482(3)
N1 H1 0.88(2)
N4 C12 1.476(3)
N4 C11 1.478(2)
N4 H4 0.82(2)
N3 C10 1.486(3)
N3 C9 1.486(3)
N3 H3 0.82(2)
C6 N2 1.489(3)
C6 C5 1.497(4)
C6 H6A 0.9900
C6 H6B 0.9900
C4 C3 1.190(3)
C4 H999 0.9500
N2 C7 1.487(3)
N2 H2 0.88(2)
C12 C13 1.505(3)
C12 H12A 0.9900
C12 H12B 0.9900
C3 C2 1.385(3)
C1 C2 1.201(3)
C14 C13 1.501(3)
C14 H14A 0.9900
C14 H14B 0.9900
C11 C10 1.500(3)
C11 H11A 0.9900
C11 H11B 0.9900
C13 H13A 0.9900
C13 H13B 0.9900
C8 C7 1.509(4)
C8 C9 1.512(3)
C8 H8A 0.9900
C8 H8B 0.9900
C10 H10A 0.9900
C10 H10B 0.9900
C5 H5A 0.9900
C5 H5B 0.9900
C7 H7A 0.9900
C7 H7B 0.9900
C9 H9A 0.9900
C9 H9B 0.9900
O1 C15 1.410(3)
O1 H998 0.74(3)
C15 H15A 0.9800
C15 H15B 0.9800
C15 H15C 0.9800

loop_
_geom_hbond_atom_site_label_D
_geom_hbond_atom_site_label_H
_geom_hbond_atom_site_label_A
_geom_hbond_distance_DH
_geom_hbond_distance_HA
_geom_hbond_distance_DA
_geom_hbond_angle_DHA
_geom_hbond_site_symmetry_A
N2 H2 O1 0.88(2) 2.13(3) 2.921(3) 150(2) 6_556
C11 H11B Cl2 0.99 2.89 3.497(2) 120.2 .
C8 H8A Cl2 0.99 2.93 3.820(2) 149.9 6_566
C5 H5A Cl2 0.99 2.92 3.494(2) 117.5 4_545
C7 H7A Cl1 0.99 2.76 3.298(2) 114.5 .
C9 H9B Cl1 0.99 2.80 3.312(3) 112.9 .
O1 H998 Cl2 0.74(3) 2.36(3) 3.096(2) 172(3) .
N4 H4 Cl2 0.82(2) 2.62(2) 3.2950(19) 140.4(18) .
N1 H1 Cl2 0.88(2) 2.64(2) 3.3589(19) 139.7(17) 4_545
N2 H2 O1 0.88(2) 2.13(3) 2.921(3) 150(2) 6_556

loop_
_geom_torsion_atom_site_label_1
_geom_torsion_atom_site_label_2
_geom_torsion_atom_site_label_3
_geom_torsion_atom_site_label_4
_geom_torsion
C5 C6 N2 C7 -172.37(19)
C5 C6 N2 Co1 -41.4(2)
C11 N4 C12 C13 178.55(17)
Co1 N4 C12 C13 -56.2(2)
C5 N1 C14 C13 -179.87(18)
Co1 N1 C14 C13 54.4(2)
C12 N4 C11 C10 172.95(17)
Co1 N4 C11 C10 41.47(19)
N1 C14 C13 C12 -66.3(2)
N4 C12 C13 C14 67.4(2)
C9 N3 C10 C11 172.13(18)
Co1 N3 C10 C11 39.44(19)
N4 C11 C10 N3 -53.8(2)
C14 N1 C5 C6 -174.24(18)
Co1 N1 C5 C6 -42.1(2)
N2 C6 C5 N1 55.6(2)
C6 N2 C7 C8 -178.8(2)
Co1 N2 C7 C8 56.4(2)
C9 C8 C7 N2 -68.3(3)
C10 N3 C9 C8 179.05(19)
Co1 N3 C9 C8 -54.2(2)
C7 C8 C9 N3 66.9(3)
